data_4311608
loop_
_publ_author_name
'Nicole E. Chakov'
'Wolfgang Wernsdorfer'
'Khalil A. Abboud'
'George Christou'

_publ_section_title
;
 Mixed-Valence MnIIIMnIV Clusters [Mn7O8(O2SePh)8(O2CMe)(H2O)] and
 [Mn7O8(O2SePh)9(H2O)]: Single-Chain Magnets Exhibiting Quantum Tunneling
 of Magnetization
;
_journal_name_full 'Inorganic Chemistry'
_journal_page_first 5919
_journal_page_last 5930
_journal_paper_doi 10.1021/ic0494049
_journal_volume 43
_journal_year 2004
_chemical_formula_sum 'C62 H63 Mn7 N6 O27 Se8'
_chemical_formula_weight 2340.44
_chemical_name_systematic
; 
 ? 
;
_space_group_IT_number 2
_symmetry_cell_setting triclinic
_symmetry_space_group_name_Hall '-P 1'
_symmetry_space_group_name_H-M 'P -1'
_atom_sites_solution_hydrogens geom
_atom_sites_solution_primary direct
_atom_sites_solution_secondary difmap
_audit_creation_method SHELXL-97
_cell_angle_alpha 99.639(2)
_cell_angle_beta 91.197(2)
_cell_angle_gamma 105.776(2)
_cell_formula_units_Z 2
_cell_length_a 10.7432(8)
_cell_length_b 15.1584(11)
_cell_length_c 24.3955(18)
_cell_measurement_reflns_used 33
_cell_measurement_temperature 173(2)
_cell_measurement_theta_max 28.0
_cell_measurement_theta_min 2.0
_cell_volume 3759.9(5)
_computing_cell_refinement 'Bruker SMART & SAINT (Bruker 1998)'
_computing_data_collection 'Bruker SMART (Bruker 1998)'
_computing_data_reduction 'Bruker SHELXTL (Bruker 2000)'
_computing_molecular_graphics 'Bruker SHELXTL'
_computing_publication_material 'Bruker SHELXTL'
_computing_structure_refinement 'Bruker SHELXTL'
_computing_structure_solution 'Bruker SHELXTL'
_diffrn_ambient_temperature 173(2)
_diffrn_measured_fraction_theta_full 0.969
_diffrn_measured_fraction_theta_max 0.969
_diffrn_measurement_device_type 'SMART CCD area detector'
_diffrn_measurement_method '\w scans'
_diffrn_radiation_monochromator graphite
_diffrn_radiation_source 'normal-focus sealed tube'
_diffrn_radiation_type MoK\a
_diffrn_radiation_wavelength 0.71073
_diffrn_reflns_av_R_equivalents 0.1046
_diffrn_reflns_av_sigmaI/netI 0.3156
_diffrn_reflns_limit_h_max 13
_diffrn_reflns_limit_h_min -13
_diffrn_reflns_limit_k_max 19
_diffrn_reflns_limit_k_min -19
_diffrn_reflns_limit_l_max 31
_diffrn_reflns_limit_l_min -31
_diffrn_reflns_number 33358
_diffrn_reflns_theta_full 27.50
_diffrn_reflns_theta_max 27.50
_diffrn_reflns_theta_min 1.52
_diffrn_standards_decay_% 0
_diffrn_standards_number 0
_exptl_absorpt_coefficient_mu 5.094
_exptl_absorpt_correction_T_max 0.8348
_exptl_absorpt_correction_T_min 0.5051
_exptl_absorpt_correction_type integration
_exptl_absorpt_process_details 'based on measured indexed crystal faces, SHELXTL (Bruker 1998)'
_exptl_crystal_colour brown
_exptl_crystal_density_diffrn 2.067
_exptl_crystal_density_meas 0
_exptl_crystal_density_method 'not measured'
_exptl_crystal_description needles
_exptl_crystal_F_000 2280
_exptl_crystal_size_max 0.20
_exptl_crystal_size_mid 0.08
_exptl_crystal_size_min 0.04
_refine_diff_density_max 1.680
_refine_diff_density_min -0.780
_refine_diff_density_rms 0.184
_refine_ls_extinction_method none
_refine_ls_goodness_of_fit_ref 0.802
_refine_ls_hydrogen_treatment constr
_refine_ls_matrix_type full
_refine_ls_number_parameters 830
_refine_ls_number_reflns 16717
_refine_ls_number_restraints 414
_refine_ls_restrained_S_all 0.795
_refine_ls_R_factor_all 0.1605
_refine_ls_R_factor_gt 0.0591
_refine_ls_shift/su_max 0.001
_refine_ls_shift/su_mean 0.000
_refine_ls_structure_factor_coef Fsqd
_refine_ls_weighting_details 'calc w=1/[\s^2^(Fo^2^)+(0.0560P)^2^] where P=(Fo^2^+2Fc^2^)/3'
_refine_ls_weighting_scheme calc
_refine_ls_wR_factor_gt 0.1496
_refine_ls_wR_factor_ref 0.1614
_reflns_number_gt 5637
_reflns_number_total 16717
_reflns_threshold_expression >2sigma(I)
_cod_data_source_file ic0494049si20040506_045150_1.cif
_cod_data_source_block nc10
_cod_depositor_comments
;
The following automatic conversions were performed:
'_symmetry_cell_setting' value 'Triclinic' changed to 'triclinic'
according to '/home/saulius/struct/CIF-dictionaries/cif_core.dic'
dictionary named 'cif_core.dic' version 2.4.1 from 2010-06-29.

Automatic conversion script
Id: cif_fix_enum 1527 2010-12-29 10:47:43Z saulius 
;
_cod_database_code 4311608

loop_
_symmetry_equiv_pos_as_xyz
'x, y, z'
'-x, -y, -z'

loop_
_atom_site_label
_atom_site_type_symbol
_atom_site_fract_x
_atom_site_fract_y
_atom_site_fract_z
_atom_site_U_iso_or_equiv
_atom_site_adp_type
_atom_site_occupancy
_atom_site_symmetry_multiplicity
_atom_site_calc_flag
_atom_site_refinement_flags
_atom_site_disorder_assembly
_atom_site_disorder_group
Mn1 Mn 0.76839(14) 0.67407(10) 0.34073(6) 0.0324(4) Uani 1 1 d . A .
Mn2 Mn 0.69514(14) 0.51169(11) 0.26566(6) 0.0349(4) Uani 1 1 d . A .
Mn3 Mn 1.09019(14) 0.74429(11) 0.39094(6) 0.0346(4) Uani 1 1 d . . .
Mn4 Mn 1.00774(14) 0.57751(10) 0.30937(6) 0.0304(4) Uani 1 1 d . A .
Mn5 Mn 0.93955(15) 0.40385(10) 0.23577(7) 0.0392(4) Uani 1 1 d . . .
Mn6 Mn 1.19784(13) 0.74064(10) 0.27344(6) 0.0294(4) Uani 1 1 d . A .
Mn7 Mn 1.12195(13) 0.57713(10) 0.19657(6) 0.0285(4) Uani 1 1 d . A .
O1 O 0.7745(5) 0.6343(4) 0.2678(2) 0.0283(16) Uani 1 1 d . . .
O2 O 0.6902(6) 0.5502(5) 0.3412(3) 0.0438(19) Uani 1 1 d . . .
O3 O 0.9333(6) 0.6569(4) 0.3591(3) 0.0375(18) Uani 1 1 d . A .
O4 O 1.1654(5) 0.6770(4) 0.3347(3) 0.0326(17) Uani 1 1 d . A .
O5 O 0.8560(6) 0.4847(4) 0.2768(3) 0.0360(18) Uani 1 1 d . A .
O6 O 1.0902(6) 0.5073(4) 0.2545(2) 0.0312(17) Uani 1 1 d . A .
O7 O 1.0457(5) 0.6595(4) 0.2383(2) 0.0225(15) Uani 1 1 d . . .
O8 O 1.2703(6) 0.6574(4) 0.2322(2) 0.0310(17) Uani 1 1 d . . .
O9 O 0.7522(6) 0.7204(5) 0.4195(3) 0.045(2) Uani 1 1 d . . .
O10 O 0.6050(6) 0.3775(4) 0.2633(3) 0.046(2) Uani 1 1 d . . .
O11 O 0.5992(6) 0.6946(5) 0.3306(3) 0.0415(19) Uani 1 1 d . . .
O12 O 0.5233(6) 0.5275(5) 0.2535(3) 0.045(2) Uani 1 1 d . . .
O13 O 0.8514(5) 0.8044(4) 0.3301(2) 0.0298(17) Uani 1 1 d . . .
O14 O 1.0988(5) 0.8252(4) 0.3103(3) 0.0321(17) Uani 1 1 d . A .
O15 O 0.7077(6) 0.4848(4) 0.1831(3) 0.0352(18) Uani 1 1 d . . .
O16 O 0.9543(6) 0.5006(4) 0.1599(3) 0.0347(17) Uani 1 1 d . A .
O17 O 1.0072(6) 0.8067(5) 0.4477(3) 0.048(2) Uani 1 1 d . B .
O18 O 0.7869(7) 0.3034(5) 0.2126(4) 0.089(3) Uani 1 1 d . B .
O19 O 1.2569(6) 0.8310(4) 0.4150(3) 0.0404(19) Uani 1 1 d . B .
O20 O 1.3604(6) 0.8192(4) 0.3141(3) 0.0402(19) Uani 1 1 d . . .
O21 O 1.0392(6) 0.3349(4) 0.1890(3) 0.044(2) Uani 1 1 d . B .
O22 O 1.2035(6) 0.4855(4) 0.1576(3) 0.0409(19) Uani 1 1 d . . .
O23 O 1.2239(6) 0.8090(4) 0.2137(3) 0.0368(18) Uani 1 1 d . . .
O24 O 1.1463(6) 0.6485(4) 0.1370(3) 0.0340(17) Uani 1 1 d . . .
O25 O 1.1115(7) 0.6448(6) 0.4492(3) 0.066(3) Uani 1 1 d . B .
O26 O 1.0341(7) 0.4928(5) 0.3703(3) 0.056(2) Uani 1 1 d . . .
O27 O 0.9805(8) 0.3555(5) 0.3113(3) 0.064(2) Uani 1 1 d . B .
Se1 Se 0.49093(10) 0.63031(8) 0.27712(5) 0.0453(3) Uani 1 1 d . B .
C1 C 0.5584(9) 0.6961(8) 0.2191(5) 0.046(3) Uani 1 1 d U . .
C2 C 0.6090(11) 0.7934(8) 0.2309(5) 0.056(3) Uani 1 1 d U B .
H2A H 0.6114 0.8278 0.2674 0.068 Uiso 1 1 calc R . .
C3 C 0.6540(12) 0.8361(9) 0.1880(6) 0.074(4) Uani 1 1 d U . .
H3A H 0.6875 0.9020 0.1957 0.089 Uiso 1 1 calc R B .
C4 C 0.6554(12) 0.7907(10) 0.1330(6) 0.075(4) Uani 1 1 d U B .
H4A H 0.6881 0.8244 0.1044 0.090 Uiso 1 1 calc R . .
C5 C 0.6094(12) 0.6997(9) 0.1229(5) 0.062(3) Uani 1 1 d U . .
H5A H 0.6105 0.6669 0.0863 0.075 Uiso 1 1 calc R B .
C6 C 0.5578(10) 0.6484(9) 0.1650(5) 0.053(3) Uani 1 1 d U B .
H6A H 0.5234 0.5826 0.1563 0.063 Uiso 1 1 calc R . .
Se2 Se 0.95085(9) 0.81665(7) 0.27737(4) 0.0314(3) Uani 1 1 d . A .
C7 C 0.9780(9) 0.9462(4) 0.2791(5) 0.035(3) Uani 0.845(19) 1 d PGU A 5
C8 C 0.8984(7) 0.9949(6) 0.3068(5) 0.047(4) Uani 0.845(19) 1 d PGU A 5
H8A H 0.8297 0.9638 0.3266 0.057 Uiso 0.845(19) 1 calc PR A 5
C9 C 0.9195(8) 1.0891(5) 0.3056(5) 0.059(5) Uani 0.845(19) 1 d PGU A 5
H9A H 0.8652 1.1224 0.3245 0.071 Uiso 0.845(19) 1 calc PR A 5
C10 C 1.0201(9) 1.1347(4) 0.2766(5) 0.070(6) Uani 0.845(19) 1 d PGU A 5
H10A H 1.0345 1.1991 0.2758 0.084 Uiso 0.845(19) 1 calc PR A 5
C11 C 1.0996(9) 1.0859(6) 0.2489(6) 0.075(6) Uani 0.845(19) 1 d PGU A 5
H11A H 1.1684 1.1170 0.2292 0.091 Uiso 0.845(19) 1 calc PR A 5
C12 C 1.0786(9) 0.9917(6) 0.2502(5) 0.052(4) Uani 0.845(19) 1 d PGU A 5
H12A H 1.1329 0.9584 0.2313 0.063 Uiso 0.845(19) 1 calc PR A 5
C7' C 0.968(6) 0.961(4) 0.257(3) 0.033(10) Uiso 0.155(19) 1 d PGU A 6
C8' C 0.888(6) 1.017(5) 0.275(3) 0.13(5) Uiso 0.155(19) 1 d PGU A 6
H8'A H 0.8224 0.9967 0.2997 0.157 Uiso 0.155(19) 1 calc PR A 6
C9' C 0.904(7) 1.101(5) 0.258(4) 0.15(5) Uiso 0.155(19) 1 d PGU A 6
H9'A H 0.8489 1.1392 0.2699 0.174 Uiso 0.155(19) 1 calc PR A 6
C10' C 1.000(7) 1.130(4) 0.222(4) 0.11(4) Uiso 0.155(19) 1 d PGU A 6
H10B H 1.0104 1.1880 0.2099 0.132 Uiso 0.155(19) 1 calc PR A 6
C11' C 1.080(6) 1.075(5) 0.204(3) 0.09(4) Uiso 0.155(19) 1 d PGU A 6
H11B H 1.1454 1.0944 0.1796 0.113 Uiso 0.155(19) 1 calc PR A 6
C12' C 1.064(5) 0.990(4) 0.222(3) 0.053(11) Uiso 0.155(19) 1 d PGU A 6
H12B H 1.1189 0.9519 0.2095 0.063 Uiso 0.155(19) 1 calc PR A 6
Se3 Se 0.83261(9) 0.55592(7) 0.15676(4) 0.0321(3) Uani 1 1 d . A .
C13 C 0.7788(10) 0.5133(8) 0.0793(4) 0.044(3) Uani 1 1 d U . .
C14 C 0.8633(16) 0.5445(12) 0.0413(5) 0.116(7) Uani 1 1 d U B .
H14A H 0.9475 0.5843 0.0534 0.139 Uiso 1 1 calc R . .
C15 C 0.8255(16) 0.5176(14) -0.0160(6) 0.124(7) Uani 1 1 d U . .
H15A H 0.8829 0.5419 -0.0423 0.149 Uiso 1 1 calc R B .
C16 C 0.7067(14) 0.4568(12) -0.0341(6) 0.093(5) Uani 1 1 d U B .
H16A H 0.6857 0.4306 -0.0724 0.112 Uiso 1 1 calc R . .
C17 C 0.6223(14) 0.4357(11) 0.0036(6) 0.099(6) Uani 1 1 d U . .
H17A H 0.5345 0.4037 -0.0085 0.119 Uiso 1 1 calc R B .
C18 C 0.6594(13) 0.4598(10) 0.0621(5) 0.085(5) Uani 1 1 d U B .
H18A H 0.5997 0.4379 0.0883 0.102 Uiso 1 1 calc R . .
Se4 Se 0.87101(13) 0.72630(9) 0.46869(6) 0.0334(5) Uani 0.755(3) 1 d P B 1
Se4' Se 0.8758(5) 0.8482(4) 0.4402(2) 0.063(2) Uani 0.245(3) 1 d P B 2
C19 C 0.8302(11) 0.8179(10) 0.5255(5) 0.060(4) Uani 1 1 d U . .
H19A H 0.8555 0.7768 0.4969 0.072 Uiso 0.245(3) 1 calc PR B 1
C20 C 0.7257(16) 0.7859(12) 0.5559(8) 0.129(7) Uani 1 1 d U B .
H20A H 0.6747 0.7229 0.5470 0.155 Uiso 0.755(3) 1 calc PR . .
C21 C 0.694(2) 0.8487(13) 0.6014(8) 0.152(9) Uani 1 1 d U . .
H21A H 0.6214 0.8306 0.6227 0.182 Uiso 1 1 calc R B .
C22 C 0.7811(16) 0.9401(13) 0.6114(6) 0.093(5) Uani 1 1 d U B .
H22A H 0.7715 0.9849 0.6420 0.112 Uiso 1 1 calc R . .
C23 C 0.8700(15) 0.9612(11) 0.5798(8) 0.096(5) Uani 1 1 d U . .
H23A H 0.9258 1.0230 0.5873 0.116 Uiso 1 1 calc R B .
C24 C 0.8917(16) 0.9040(11) 0.5369(6) 0.096(5) Uani 1 1 d U B .
H24A H 0.9564 0.9279 0.5131 0.115 Uiso 1 1 calc R C 2
Se5 Se 0.6192(2) 0.30519(15) 0.20109(10) 0.0520(9) Uani 0.509(3) 1 d P B 3
Se5' Se 0.6988(2) 0.30890(16) 0.28168(10) 0.0485(9) Uani 0.491(3) 1 d P B 4
C25 C 0.532(3) 0.1778(16) 0.2120(13) 0.160(11) Uani 1 1 d U . .
H25A H 0.5602 0.2268 0.1914 0.192 Uiso 0.491(3) 1 calc PR B 3
C26 C 0.5858(17) 0.1840(11) 0.2631(10) 0.116(7) Uani 1 1 d U B .
H26A H 0.6418 0.2425 0.2806 0.139 Uiso 0.509(3) 1 calc PR B 4
C27 C 0.5653(17) 0.1116(14) 0.2918(9) 0.131(6) Uani 1 1 d U . .
H27A H 0.6120 0.1172 0.3263 0.158 Uiso 1 1 calc R B .
C28 C 0.4731(17) 0.0295(11) 0.2681(9) 0.105(6) Uani 1 1 d U B .
H28A H 0.4503 -0.0241 0.2852 0.125 Uiso 1 1 calc R . .
C29 C 0.4187(17) 0.0334(11) 0.2181(9) 0.112(6) Uani 1 1 d U . .
H29A H 0.3553 -0.0202 0.1987 0.135 Uiso 1 1 calc R B .
C30 C 0.453(2) 0.1133(15) 0.1941(10) 0.150(8) Uani 1 1 d U B .
H30A H 0.4058 0.1131 0.1606 0.180 Uiso 1 1 calc R . .
Se6 Se 1.38319(10) 0.80209(8) 0.38125(5) 0.0418(3) Uani 1 1 d . B .
C31 C 1.5141(10) 0.9162(8) 0.4085(5) 0.055(4) Uani 1 1 d U . .
C32 C 1.4865(12) 0.9955(9) 0.4299(6) 0.094(6) Uani 1 1 d U B .
H32A H 1.3984 0.9959 0.4318 0.113 Uiso 1 1 calc R . .
C33 C 1.5788(13) 1.0731(10) 0.4485(7) 0.105(6) Uani 1 1 d U . .
H33A H 1.5549 1.1282 0.4620 0.127 Uiso 1 1 calc R B .
C34 C 1.7042(13) 1.0772(10) 0.4489(6) 0.090(5) Uani 1 1 d U B .
H34A H 1.7693 1.1349 0.4591 0.108 Uiso 1 1 calc R . .
C35 C 1.7363(12) 0.9951(12) 0.4341(7) 0.116(7) Uani 1 1 d U . .
H35A H 1.8232 0.9928 0.4390 0.139 Uiso 1 1 calc R B .
C36 C 1.6355(11) 0.9133(10) 0.4111(6) 0.086(5) Uani 1 1 d U B .
H36A H 1.6559 0.8568 0.3976 0.103 Uiso 1 1 calc R . .
Se7 Se 1.20129(11) 0.39573(8) 0.19126(5) 0.0450(3) Uani 1 1 d . B .
C37 C 1.2425(10) 0.3152(7) 0.1336(4) 0.063(4) Uani 1 1 d GU . .
C38 C 1.3716(9) 0.3230(8) 0.1236(5) 0.198(12) Uani 1 1 d GU B .
H38A H 1.4385 0.3693 0.1467 0.238 Uiso 1 1 calc R . .
C39 C 1.4028(11) 0.2630(10) 0.0799(6) 0.237(14) Uani 1 1 d GU B .
H39A H 1.4911 0.2684 0.0731 0.284 Uiso 1 1 calc R . .
C40 C 1.3050(15) 0.1953(8) 0.0462(4) 0.140(7) Uani 1 1 d GU B .
H40A H 1.3263 0.1543 0.0163 0.168 Uiso 1 1 calc R . .
C41 C 1.1758(13) 0.1875(9) 0.0561(6) 0.299(19) Uani 1 1 d GU B .
H41A H 1.1089 0.1412 0.0331 0.358 Uiso 1 1 calc R . .
C42 C 1.1446(9) 0.2475(9) 0.0998(6) 0.241(15) Uani 1 1 d GU B .
H42A H 1.0563 0.2421 0.1066 0.290 Uiso 1 1 calc R . .
Se8 Se 1.26942(11) 0.74985(8) 0.15433(5) 0.0458(3) Uani 1 1 d . A .
C43 C 1.2015(18) 0.8184(10) 0.1064(6) 0.050(4) Uani 0.70(3) 1 d PGU A 7
C44 C 1.2873(19) 0.8731(11) 0.0754(6) 0.069(6) Uani 0.70(3) 1 d PGU A 7
H44A H 1.3754 0.8724 0.0757 0.083 Uiso 0.70(3) 1 calc PR A 7
C45 C 1.244(2) 0.9288(12) 0.0439(7) 0.106(8) Uani 0.70(3) 1 d PGU A 7
H45A H 1.3027 0.9661 0.0227 0.127 Uiso 0.70(3) 1 calc PR A 7
C46 C 1.115(3) 0.9298(12) 0.0434(8) 0.116(10) Uani 0.70(3) 1 d PGU A 7
H46A H 1.0855 0.9678 0.0219 0.140 Uiso 0.70(3) 1 calc PR A 7
C47 C 1.029(2) 0.8751(12) 0.0745(8) 0.088(7) Uani 0.70(3) 1 d PGU A 7
H47A H 0.9411 0.8758 0.0741 0.105 Uiso 0.70(3) 1 calc PR A 7
C48 C 1.0725(18) 0.8195(10) 0.1059(7) 0.060(5) Uani 0.70(3) 1 d PGU A 7
H48A H 1.0138 0.7821 0.1271 0.072 Uiso 0.70(3) 1 calc PR A 7
C43' C 1.250(4) 0.817(3) 0.1007(18) 0.057(9) Uiso 0.30(3) 1 d PGU A 8
C44' C 1.351(4) 0.865(3) 0.0730(18) 0.079(18) Uiso 0.30(3) 1 d PGU A 8
H44B H 1.4350 0.8571 0.0771 0.095 Uiso 0.30(3) 1 calc PR A 8
C45' C 1.329(4) 0.926(3) 0.0393(18) 0.099(19) Uiso 0.30(3) 1 d PGU A 8
H45B H 1.3981 0.9589 0.0204 0.118 Uiso 0.30(3) 1 calc PR A 8
C46' C 1.206(5) 0.938(3) 0.0334(19) 0.097(11) Uiso 0.30(3) 1 d PGU A 8
H46B H 1.1913 0.9795 0.0103 0.117 Uiso 0.30(3) 1 calc PR A 8
C47' C 1.105(4) 0.890(3) 0.061(2) 0.079(18) Uiso 0.30(3) 1 d PGU A 8
H47B H 1.0213 0.8982 0.0569 0.095 Uiso 0.30(3) 1 calc PR A 8
C48' C 1.127(4) 0.829(3) 0.0947(18) 0.062(9) Uiso 0.30(3) 1 d PGU A 8
H48B H 1.0582 0.7964 0.1136 0.075 Uiso 0.30(3) 1 calc PR A 8
C49 C 1.0146(9) 0.3985(7) 0.3626(4) 0.031(2) Uiso 1 1 d U B .
C50 C 1.0208(16) 0.3611(12) 0.4053(7) 0.127(6) Uiso 1 1 d U . .
H50A H 0.9562 0.3000 0.3999 0.190 Uiso 1 1 calc R B .
H50B H 1.0033 0.4011 0.4384 0.190 Uiso 1 1 calc R . .
H50C H 1.1076 0.3532 0.4103 0.190 Uiso 1 1 calc R . .

loop_
_atom_site_aniso_label
_atom_site_aniso_U_11
_atom_site_aniso_U_22
_atom_site_aniso_U_33
_atom_site_aniso_U_23
_atom_site_aniso_U_13
_atom_site_aniso_U_12
Mn1 0.0256(9) 0.0314(10) 0.0369(10) -0.0030(8) -0.0038(7) 0.0082(7)
Mn2 0.0273(9) 0.0278(9) 0.0415(10) -0.0005(8) -0.0009(8) -0.0020(7)
Mn3 0.0294(9) 0.0331(10) 0.0367(10) -0.0098(8) -0.0075(8) 0.0117(8)
Mn4 0.0322(9) 0.0235(9) 0.0333(9) -0.0021(7) -0.0043(7) 0.0089(7)
Mn5 0.0482(11) 0.0144(9) 0.0495(11) -0.0007(8) 0.0045(9) 0.0035(8)
Mn6 0.0238(9) 0.0195(9) 0.0401(10) -0.0034(7) -0.0062(7) 0.0042(7)
Mn7 0.0290(9) 0.0185(9) 0.0355(9) -0.0009(7) -0.0026(7) 0.0066(7)
O1 0.025(4) 0.023(4) 0.032(4) 0.005(3) -0.009(3) 0.000(3)
O2 0.037(4) 0.038(5) 0.051(5) 0.006(4) 0.007(4) 0.004(4)
O3 0.033(4) 0.035(4) 0.046(5) -0.003(4) -0.004(3) 0.019(3)
O4 0.024(4) 0.030(4) 0.042(4) 0.002(3) -0.005(3) 0.008(3)
O5 0.035(4) 0.031(4) 0.036(4) -0.003(3) 0.001(3) 0.005(3)
O6 0.043(4) 0.015(4) 0.034(4) 0.000(3) -0.005(3) 0.010(3)
O7 0.026(4) 0.010(3) 0.030(4) -0.002(3) 0.002(3) 0.007(3)
O8 0.029(4) 0.026(4) 0.036(4) -0.002(3) -0.007(3) 0.008(3)
O9 0.044(5) 0.060(5) 0.036(4) 0.001(4) 0.004(4) 0.028(4)
O10 0.030(4) 0.029(4) 0.067(5) 0.002(4) 0.007(4) -0.007(3)
O11 0.022(4) 0.057(5) 0.044(5) -0.004(4) 0.000(3) 0.015(4)
O12 0.028(4) 0.044(5) 0.055(5) -0.008(4) 0.000(4) 0.007(4)
O13 0.023(4) 0.032(4) 0.030(4) -0.005(3) -0.002(3) 0.007(3)
O14 0.021(4) 0.027(4) 0.042(4) -0.007(3) -0.007(3) 0.005(3)
O15 0.027(4) 0.024(4) 0.042(4) -0.001(3) 0.002(3) -0.010(3)
O16 0.033(4) 0.023(4) 0.042(4) -0.001(3) -0.006(3) 0.001(3)
O17 0.044(5) 0.052(5) 0.049(5) -0.006(4) 0.003(4) 0.024(4)
O18 0.052(5) 0.016(4) 0.173(10) -0.016(5) 0.037(6) -0.015(4)
O19 0.035(4) 0.040(5) 0.046(5) -0.010(4) -0.004(4) 0.020(4)
O20 0.028(4) 0.032(4) 0.049(5) -0.010(4) -0.006(3) 0.001(3)
O21 0.054(5) 0.023(4) 0.055(5) 0.001(4) 0.017(4) 0.012(4)
O22 0.045(4) 0.035(4) 0.039(4) -0.003(4) 0.008(4) 0.010(4)
O23 0.043(4) 0.017(4) 0.050(5) 0.003(3) 0.007(4) 0.008(3)
O24 0.036(4) 0.026(4) 0.035(4) -0.006(3) -0.003(3) 0.008(3)
O25 0.063(5) 0.115(8) 0.028(4) -0.002(5) -0.002(4) 0.045(5)
O26 0.061(5) 0.056(6) 0.057(5) 0.023(4) -0.006(4) 0.018(4)
O27 0.106(7) 0.032(5) 0.063(6) 0.024(4) 0.017(5) 0.028(5)
Se1 0.0233(6) 0.0571(8) 0.0515(8) 0.0040(6) -0.0035(5) 0.0087(6)
C1 0.024(6) 0.049(6) 0.064(7) 0.007(6) -0.014(6) 0.012(5)
C2 0.058(8) 0.045(6) 0.064(8) 0.009(6) 0.005(7) 0.012(7)
C3 0.066(9) 0.057(8) 0.079(8) 0.012(6) -0.006(8) -0.017(7)
C4 0.065(9) 0.078(8) 0.069(8) 0.019(7) 0.000(8) -0.007(8)
C5 0.064(9) 0.068(8) 0.059(7) 0.014(6) -0.007(7) 0.025(7)
C6 0.046(7) 0.055(8) 0.058(7) 0.010(5) -0.011(6) 0.018(6)
Se2 0.0296(6) 0.0186(6) 0.0439(7) -0.0024(5) -0.0061(5) 0.0089(5)
C7 0.052(7) 0.021(6) 0.034(8) 0.003(5) -0.008(6) 0.018(5)
C8 0.038(8) 0.030(7) 0.080(12) 0.008(7) 0.000(7) 0.022(6)
C9 0.042(8) 0.029(7) 0.108(14) 0.001(8) -0.013(7) 0.023(7)
C10 0.065(11) 0.014(7) 0.131(17) 0.010(8) -0.002(9) 0.014(7)
C11 0.123(14) 0.039(8) 0.082(14) 0.029(9) 0.051(10) 0.038(9)
C12 0.078(9) 0.030(6) 0.054(10) 0.007(7) 0.016(7) 0.024(7)
Se3 0.0307(6) 0.0267(6) 0.0329(6) -0.0032(5) -0.0063(5) 0.0038(5)
C13 0.036(6) 0.053(8) 0.035(6) -0.009(6) -0.010(5) 0.013(5)
C14 0.112(12) 0.151(16) 0.037(7) 0.008(9) -0.005(7) -0.034(11)
C15 0.090(11) 0.21(2) 0.043(7) 0.006(11) -0.005(8) 0.006(11)
C16 0.072(9) 0.147(16) 0.048(8) -0.038(9) -0.010(6) 0.046(9)
C17 0.062(9) 0.150(15) 0.057(8) -0.028(10) -0.029(6) 0.013(9)
C18 0.062(8) 0.112(13) 0.057(7) -0.013(8) -0.018(7) 0.001(8)
Se4 0.0353(9) 0.0332(9) 0.0309(9) -0.0014(7) -0.0005(7) 0.0128(7)
Se4' 0.062(4) 0.066(4) 0.060(4) -0.014(3) -0.009(3) 0.033(3)
C19 0.043(7) 0.079(8) 0.054(8) -0.020(7) -0.011(6) 0.031(7)
C20 0.110(14) 0.101(11) 0.159(17) -0.016(11) 0.067(11) 0.021(10)
C21 0.18(2) 0.117(14) 0.158(18) 0.001(13) 0.106(15) 0.041(12)
C22 0.106(14) 0.120(11) 0.058(10) -0.023(10) -0.011(8) 0.062(10)
C23 0.081(12) 0.070(10) 0.129(15) -0.020(9) 0.002(9) 0.030(9)
C24 0.115(13) 0.090(10) 0.061(10) -0.010(9) 0.013(9) 0.005(9)
Se5 0.0455(16) 0.0280(14) 0.0676(19) -0.0009(12) -0.0081(13) -0.0081(11)
Se5' 0.0529(17) 0.0274(15) 0.0592(18) 0.0127(12) 0.0046(13) -0.0019(12)
C25 0.15(2) 0.067(14) 0.27(3) 0.078(19) 0.046(19) 0.003(11)
C26 0.072(12) 0.022(8) 0.23(2) -0.013(10) 0.081(13) -0.018(8)
C27 0.101(14) 0.110(14) 0.168(16) 0.020(12) 0.014(11) 0.009(11)
C28 0.105(15) 0.035(8) 0.183(18) 0.046(11) 0.071(12) 0.016(8)
C29 0.092(13) 0.034(8) 0.182(18) -0.008(10) 0.026(12) -0.015(9)
C30 0.15(2) 0.105(17) 0.185(17) 0.063(15) 0.038(14) -0.005(14)
Se6 0.0285(6) 0.0386(7) 0.0507(8) -0.0125(6) -0.0128(5) 0.0100(5)
C31 0.021(5) 0.050(7) 0.078(9) -0.020(7) -0.020(6) 0.001(5)
C32 0.040(7) 0.043(8) 0.172(16) -0.035(9) -0.034(9) 0.001(5)
C33 0.062(8) 0.056(8) 0.166(16) -0.035(10) -0.023(11) -0.003(7)
C34 0.053(7) 0.083(9) 0.082(10) -0.044(9) -0.003(8) -0.028(7)
C35 0.026(7) 0.137(13) 0.139(15) -0.069(13) 0.004(8) 0.002(7)
C36 0.038(7) 0.079(9) 0.118(12) -0.038(9) 0.010(8) 0.009(6)
Se7 0.0550(8) 0.0283(7) 0.0535(8) -0.0024(6) 0.0018(6) 0.0206(6)
C37 0.092(9) 0.050(8) 0.057(8) 0.003(6) 0.008(7) 0.042(7)
C38 0.141(10) 0.173(19) 0.22(2) -0.119(15) 0.083(15) 0.021(14)
C39 0.211(16) 0.23(3) 0.23(3) -0.118(19) 0.073(18) 0.092(18)
C40 0.28(2) 0.074(12) 0.081(12) -0.013(8) 0.047(13) 0.090(14)
C41 0.249(18) 0.30(3) 0.28(3) -0.22(3) -0.06(2) 0.13(2)
C42 0.174(13) 0.25(3) 0.23(2) -0.20(2) -0.076(16) 0.106(16)
Se8 0.0485(7) 0.0322(7) 0.0517(8) 0.0068(6) 0.0113(6) 0.0031(6)
C43 0.070(11) 0.033(9) 0.041(10) 0.001(7) 0.007(8) 0.007(8)
C44 0.109(15) 0.049(13) 0.035(12) 0.008(8) 0.013(11) -0.002(12)
C45 0.144(16) 0.071(13) 0.088(14) 0.052(10) 0.002(13) -0.017(12)
C46 0.18(2) 0.080(18) 0.10(2) 0.051(14) 0.001(19) 0.038(18)
C47 0.110(16) 0.064(16) 0.096(19) 0.021(11) -0.013(14) 0.035(14)
C48 0.083(11) 0.040(9) 0.061(11) 0.011(7) 0.007(10) 0.022(9)

loop_
_atom_type_symbol
_atom_type_description
_atom_type_scat_dispersion_real
_atom_type_scat_dispersion_imag
_atom_type_scat_source
C C 0.0033 0.0016 'International Tables Vol C Tables 4.2.6.8 and 6.1.1.4'
H H 0.0000 0.0000 'International Tables Vol C Tables 4.2.6.8 and 6.1.1.4'
N N 0.0061 0.0033 'International Tables Vol C Tables 4.2.6.8 and 6.1.1.4'
O O 0.0106 0.0060 'International Tables Vol C Tables 4.2.6.8 and 6.1.1.4'
Mn Mn 0.3368 0.7283 'International Tables Vol C Tables 4.2.6.8 and 6.1.1.4'
Se Se -0.0929 2.2259 'International Tables Vol C Tables 4.2.6.8 and 6.1.1.4'

loop_
_geom_angle_atom_site_label_1
_geom_angle_atom_site_label_2
_geom_angle_atom_site_label_3
_geom_angle
_geom_angle_site_symmetry_1
_geom_angle_site_symmetry_3
_geom_angle_publ_flag
O1 Mn1 O2 83.7(3) . . ?
O1 Mn1 O3 93.3(3) . . ?
O2 Mn1 O3 90.0(3) . . ?
O1 Mn1 O11 92.8(3) . . ?
O2 Mn1 O11 90.0(3) . . ?
O3 Mn1 O11 173.9(3) . . ?
O1 Mn1 O9 176.4(3) . . ?
O2 Mn1 O9 97.0(3) . . ?
O3 Mn1 O9 90.3(3) . . ?
O11 Mn1 O9 83.6(3) . . ?
O1 Mn1 O13 89.4(3) . . ?
O2 Mn1 O13 173.0(3) . . ?
O3 Mn1 O13 91.5(3) . . ?
O11 Mn1 O13 89.3(3) . . ?
O9 Mn1 O13 89.8(3) . . ?
O1 Mn1 Mn2 41.24(19) . . ?
O2 Mn1 Mn2 42.4(2) . . ?
O3 Mn1 Mn2 92.92(19) . . ?
O11 Mn1 Mn2 91.2(2) . . ?
O9 Mn1 Mn2 139.3(2) . . ?
O13 Mn1 Mn2 130.64(18) . . ?
O1 Mn2 O2 82.8(3) . . ?
O1 Mn2 O5 92.3(3) . . ?
O2 Mn2 O5 91.3(3) . . ?
O1 Mn2 O12 92.7(3) . . ?
O2 Mn2 O12 89.8(3) . . ?
O5 Mn2 O12 174.9(3) . . ?
O1 Mn2 O10 179.0(3) . . ?
O2 Mn2 O10 97.0(3) . . ?
O5 Mn2 O10 88.7(3) . . ?
O12 Mn2 O10 86.3(3) . . ?
O1 Mn2 O15 90.9(3) . . ?
O2 Mn2 O15 173.7(3) . . ?
O5 Mn2 O15 89.8(3) . . ?
O12 Mn2 O15 89.7(3) . . ?
O10 Mn2 O15 89.2(3) . . ?
O1 Mn2 Mn1 40.57(19) . . ?
O2 Mn2 Mn1 42.3(2) . . ?
O5 Mn2 Mn1 93.05(19) . . ?
O12 Mn2 Mn1 91.0(2) . . ?
O10 Mn2 Mn1 139.3(2) . . ?
O15 Mn2 Mn1 131.42(19) . . ?
O3 Mn3 O4 83.5(3) . . ?
O3 Mn3 O17 93.9(3) . . ?
O4 Mn3 O17 177.1(3) . . ?
O3 Mn3 O19 173.5(3) . . ?
O4 Mn3 O19 90.7(3) . . ?
O17 Mn3 O19 91.9(3) . . ?
O3 Mn3 O25 89.0(3) . . ?
O4 Mn3 O25 89.4(3) . . ?
O17 Mn3 O25 89.3(3) . . ?
O19 Mn3 O25 94.0(3) . . ?
O3 Mn3 O14 90.0(2) . . ?
O4 Mn3 O14 74.4(2) . . ?
O17 Mn3 O14 106.9(3) . . ?
O19 Mn3 O14 85.4(3) . . ?
O25 Mn3 O14 163.8(2) . . ?
O3 Mn3 Mn4 41.46(18) . . ?
O4 Mn3 Mn4 42.59(18) . . ?
O17 Mn3 Mn4 134.7(2) . . ?
O19 Mn3 Mn4 133.17(19) . . ?
O25 Mn3 Mn4 83.75(19) . . ?
O14 Mn3 Mn4 84.85(14) . . ?
O3 Mn3 Se4 66.44(19) . . ?
O4 Mn3 Se4 143.9(2) . . ?
O17 Mn3 Se4 33.2(2) . . ?
O19 Mn3 Se4 120.01(19) . . ?
O25 Mn3 Se4 71.34(18) . . ?
O14 Mn3 Se4 122.76(14) . . ?
Mn4 Mn3 Se4 103.55(6) . . ?
O3 Mn3 Mn6 89.9(2) . . ?
O4 Mn3 Mn6 35.0(2) . . ?
O17 Mn3 Mn6 146.6(2) . . ?
O19 Mn3 Mn6 83.7(2) . . ?
O25 Mn3 Mn6 123.98(18) . . ?
O14 Mn3 Mn6 39.82(14) . . ?
Mn4 Mn3 Mn6 60.59(5) . . ?
Se4 Mn3 Mn6 152.67(6) . . ?
O5 Mn4 O3 100.4(3) . . ?
O5 Mn4 O4 173.6(3) . . ?
O3 Mn4 O4 81.9(3) . . ?
O5 Mn4 O6 82.3(3) . . ?
O3 Mn4 O6 174.0(3) . . ?
O4 Mn4 O6 94.9(3) . . ?
O5 Mn4 O26 90.9(3) . . ?
O3 Mn4 O26 95.0(3) . . ?
O4 Mn4 O26 94.9(3) . . ?
O6 Mn4 O26 90.3(3) . . ?
O5 Mn4 O7 98.3(2) . . ?
O3 Mn4 O7 99.8(2) . . ?
O4 Mn4 O7 75.4(2) . . ?
O6 Mn4 O7 74.4(2) . . ?
O26 Mn4 O7 160.8(2) . . ?
O5 Mn4 Mn5 41.25(18) . . ?
O3 Mn4 Mn5 141.3(2) . . ?
O4 Mn4 Mn5 136.79(19) . . ?
O6 Mn4 Mn5 42.22(18) . . ?
O26 Mn4 Mn5 83.0(2) . . ?
O7 Mn4 Mn5 92.84(14) . . ?
O5 Mn4 Mn3 141.48(19) . . ?
O3 Mn4 Mn3 41.09(19) . . ?
O4 Mn4 Mn3 41.34(18) . . ?
O6 Mn4 Mn3 136.16(19) . . ?
O26 Mn4 Mn3 91.5(2) . . ?
O7 Mn4 Mn3 91.69(14) . . ?
Mn5 Mn4 Mn3 174.10(8) . . ?
O5 Mn4 Mn6 135.9(2) . . ?
O3 Mn4 Mn6 92.4(2) . . ?
O4 Mn4 Mn6 37.72(19) . . ?
O6 Mn4 Mn6 82.01(18) . . ?
O26 Mn4 Mn6 130.1(2) . . ?
O7 Mn4 Mn6 37.67(14) . . ?
Mn5 Mn4 Mn6 118.37(7) . . ?
Mn3 Mn4 Mn6 63.88(5) . . ?
O5 Mn4 Mn7 90.58(19) . . ?
O3 Mn4 Mn7 137.2(2) . . ?
O4 Mn4 Mn7 83.72(19) . . ?
O6 Mn4 Mn7 36.95(18) . . ?
O26 Mn4 Mn7 126.3(2) . . ?
O7 Mn4 Mn7 37.49(13) . . ?
Mn5 Mn4 Mn7 64.31(5) . . ?
Mn3 Mn4 Mn7 118.05(7) . . ?
Mn6 Mn4 Mn7 54.20(5) . . ?
O5 Mn5 O6 83.8(3) . . ?
O5 Mn5 O18 96.2(3) . . ?
O6 Mn5 O18 176.2(4) . . ?
O5 Mn5 O21 172.1(3) . . ?
O6 Mn5 O21 90.2(3) . . ?
O18 Mn5 O21 89.3(3) . . ?
O5 Mn5 O27 90.1(3) . . ?
O6 Mn5 O27 89.4(3) . . ?
O18 Mn5 O27 94.5(4) . . ?
O21 Mn5 O27 95.1(3) . . ?
O5 Mn5 O16 87.5(3) . . ?
O6 Mn5 O16 72.7(2) . . ?
O18 Mn5 O16 103.4(4) . . ?
O21 Mn5 O16 85.7(3) . . ?
O27 Mn5 O16 162.1(3) . . ?
O5 Mn5 Mn4 41.67(19) . . ?
O6 Mn5 Mn4 43.38(18) . . ?
O18 Mn5 Mn4 137.3(2) . . ?
O21 Mn5 Mn4 133.3(2) . . ?
O27 Mn5 Mn4 81.6(2) . . ?
O16 Mn5 Mn4 84.83(14) . . ?
O5 Mn5 Se5' 65.7(2) . . ?
O6 Mn5 Se5' 141.57(19) . . ?
O18 Mn5 Se5' 40.9(3) . . ?
O21 Mn5 Se5' 121.8(2) . . ?
O27 Mn5 Se5' 68.8(2) . . ?
O16 Mn5 Se5' 125.54(16) . . ?
Mn4 Mn5 Se5' 100.49(7) . . ?
O5 Mn5 Mn7 88.1(2) . . ?
O6 Mn5 Mn7 34.28(19) . . ?
O18 Mn5 Mn7 141.9(3) . . ?
O21 Mn5 Mn7 84.0(2) . . ?
O27 Mn5 Mn7 123.5(2) . . ?
O16 Mn5 Mn7 38.77(14) . . ?
Mn4 Mn5 Mn7 61.06(5) . . ?
Se5' Mn5 Mn7 152.09(8) . . ?
O8 Mn6 O7 82.6(2) . . ?
O8 Mn6 O4 95.8(3) . . ?
O7 Mn6 O4 87.6(3) . . ?
O8 Mn6 O23 87.5(3) . . ?
O7 Mn6 O23 92.1(3) . . ?
O4 Mn6 O23 176.6(3) . . ?
O8 Mn6 O20 95.8(3) . . ?
O7 Mn6 O20 175.5(3) . . ?
O4 Mn6 O20 88.3(3) . . ?
O23 Mn6 O20 92.1(3) . . ?
O8 Mn6 O14 172.1(3) . . ?
O7 Mn6 O14 90.2(2) . . ?
O4 Mn6 O14 87.2(3) . . ?
O23 Mn6 O14 89.4(3) . . ?
O20 Mn6 O14 91.6(2) . . ?
O8 Mn6 Mn7 40.76(18) . . ?
O7 Mn6 Mn7 41.88(16) . . ?
O4 Mn6 Mn7 92.70(19) . . ?
O23 Mn6 Mn7 89.30(19) . . ?
O20 Mn6 Mn7 136.47(19) . . ?
O14 Mn6 Mn7 131.97(17) . . ?
O8 Mn6 Mn4 88.1(2) . . ?
O7 Mn6 Mn4 48.88(19) . . ?
O4 Mn6 Mn4 38.78(18) . . ?
O23 Mn6 Mn4 140.9(2) . . ?
O20 Mn6 Mn4 126.9(2) . . ?
O14 Mn6 Mn4 89.73(19) . . ?
Mn7 Mn6 Mn4 63.24(5) . . ?
O8 Mn6 Se8 56.7(2) . . ?
O7 Mn6 Se8 82.68(18) . . ?
O4 Mn6 Se8 151.72(19) . . ?
O23 Mn6 Se8 31.38(18) . . ?
O20 Mn6 Se8 100.1(2) . . ?
O14 Mn6 Se8 119.2(2) . . ?
Mn7 Mn6 Se8 62.68(5) . . ?
Mn4 Mn6 Se8 124.79(6) . . ?
O8 Mn6 Mn3 130.8(2) . . ?
O7 Mn6 Mn3 93.19(18) . . ?
O4 Mn6 Mn3 34.96(18) . . ?
O23 Mn6 Mn3 141.73(19) . . ?
O20 Mn6 Mn3 84.6(2) . . ?
O14 Mn6 Mn3 52.73(19) . . ?
Mn7 Mn6 Mn3 118.75(7) . . ?
Mn4 Mn6 Mn3 55.53(5) . . ?
Se8 Mn6 Mn3 171.10(6) . . ?
O8 Mn7 O7 82.8(2) . . ?
O8 Mn7 O6 93.5(3) . . ?
O7 Mn7 O6 86.8(3) . . ?
O8 Mn7 O24 88.4(3) . . ?
O7 Mn7 O24 91.7(3) . . ?
O6 Mn7 O24 177.4(3) . . ?
O8 Mn7 O16 174.4(3) . . ?
O7 Mn7 O16 91.9(3) . . ?
O6 Mn7 O16 88.2(3) . . ?
O24 Mn7 O16 89.7(3) . . ?
O8 Mn7 O22 96.4(3) . . ?
O7 Mn7 O22 175.5(3) . . ?
O6 Mn7 O22 88.8(3) . . ?
O24 Mn7 O22 92.8(3) . . ?
O16 Mn7 O22 89.0(3) . . ?
O8 Mn7 Mn6 41.09(18) . . ?
O7 Mn7 Mn6 41.75(17) . . ?
O6 Mn7 Mn6 90.60(18) . . ?
O24 Mn7 Mn6 89.66(18) . . ?
O16 Mn7 Mn6 133.64(19) . . ?
O22 Mn7 Mn6 137.3(2) . . ?
O8 Mn7 Se8 57.0(2) . . ?
O7 Mn7 Se8 83.00(18) . . ?
O6 Mn7 Se8 149.73(19) . . ?
O24 Mn7 Se8 31.79(17) . . ?
O16 Mn7 Se8 120.4(2) . . ?
O22 Mn7 Se8 100.3(2) . . ?
Mn6 Mn7 Se8 63.19(5) . . ?
O8 Mn7 Mn4 87.8(2) . . ?
O7 Mn7 Mn4 48.44(19) . . ?
O6 Mn7 Mn4 38.39(18) . . ?
O24 Mn7 Mn4 140.07(19) . . ?
O16 Mn7 Mn4 90.27(19) . . ?
O22 Mn7 Mn4 127.2(2) . . ?
Mn6 Mn7 Mn4 62.57(5) . . ?
Se8 Mn7 Mn4 124.63(6) . . ?
O8 Mn7 Mn5 128.2(2) . . ?
O7 Mn7 Mn5 93.09(19) . . ?
O6 Mn7 Mn5 34.70(18) . . ?
O24 Mn7 Mn5 143.46(19) . . ?
O16 Mn7 Mn5 53.93(19) . . ?
O22 Mn7 Mn5 83.9(2) . . ?
Mn6 Mn7 Mn5 117.07(7) . . ?
Se8 Mn7 Mn5 173.20(6) . . ?
Mn4 Mn7 Mn5 54.63(5) . . ?
Mn1 O1 Mn2 98.2(3) . . ?
Mn1 O2 Mn2 95.3(3) . . ?
Mn3 O3 Mn4 97.5(3) . . ?
Mn3 O3 Mn1 130.7(3) . . ?
Mn4 O3 Mn1 121.3(3) . . ?
Mn3 O4 Mn6 110.0(3) . . ?
Mn3 O4 Mn4 96.1(3) . . ?
Mn6 O4 Mn4 103.5(3) . . ?
Mn5 O5 Mn4 97.1(3) . . ?
Mn5 O5 Mn2 133.7(3) . . ?
Mn4 O5 Mn2 122.3(3) . . ?
Mn7 O6 Mn5 111.0(3) . . ?
Mn7 O6 Mn4 104.7(3) . . ?
Mn5 O6 Mn4 94.4(3) . . ?
Mn6 O7 Mn7 96.4(3) . . ?
Mn6 O7 Mn4 93.5(2) . . ?
Mn7 O7 Mn4 94.1(2) . . ?
Mn7 O8 Mn6 98.2(3) . . ?
Se4 O9 Mn1 120.3(3) . . ?
Se4 O9 Se4' 67.2(3) . . ?
Mn1 O9 Se4' 107.8(4) . . ?
Se5' O10 Se5 74.7(3) . . ?
Se5' O10 Mn2 116.7(3) . . ?
Se5 O10 Mn2 113.8(4) . . ?
Se1 O11 Mn1 121.3(3) . . ?
Se1 O12 Mn2 121.4(3) . . ?
Se2 O13 Mn1 116.3(3) . . ?
Se2 O14 Mn6 116.2(3) . . ?
Se2 O14 Mn3 115.8(3) . . ?
Mn6 O14 Mn3 87.4(2) . . ?
Se3 O15 Mn2 116.7(3) . . ?
Se3 O16 Mn7 116.7(3) . . ?
Se3 O16 Mn5 115.2(3) . . ?
Mn7 O16 Mn5 87.3(2) . . ?
Se4' O17 Se4 72.7(3) . . ?
Se4' O17 Mn3 128.4(4) . . ?
Se4 O17 Mn3 110.5(4) . . ?
Se5 O18 Mn5 129.9(4) . . ?
Se5 O18 Se5' 68.0(3) . . ?
Mn5 O18 Se5' 99.3(4) . . ?
Se6 O19 Mn3 113.8(3) . . ?
Se6 O20 Mn6 115.2(4) . . ?
Se7 O21 Mn5 112.5(3) . . ?
Se7 O22 Mn7 114.1(3) . . ?
Se8 O23 Mn6 113.4(3) . . ?
Se8 O24 Mn7 111.7(3) . . ?
C49 O26 Mn4 128.6(7) . . ?
C49 O27 Mn5 132.4(7) . . ?
O12 Se1 O11 110.8(3) . . ?
O12 Se1 C1 99.4(4) . . ?
O11 Se1 C1 99.0(4) . . ?
C6 C1 C2 119.5(12) . . ?
C6 C1 Se1 120.6(9) . . ?
C2 C1 Se1 119.9(9) . . ?
C3 C2 C1 117.2(12) . . ?
C3 C2 H2A 121.4 . . ?
C1 C2 H2A 121.4 . . ?
C2 C3 C4 125.2(13) . . ?
C2 C3 H3A 117.4 . . ?
C4 C3 H3A 117.4 . . ?
C5 C4 C3 116.9(14) . . ?
C5 C4 H4A 121.6 . . ?
C3 C4 H4A 121.6 . . ?
C4 C5 C6 122.3(13) . . ?
C4 C5 H5A 118.9 . . ?
C6 C5 H5A 118.9 . . ?
C1 C6 C5 119.0(12) . . ?
C1 C6 H6A 120.5 . . ?
C5 C6 H6A 120.5 . . ?
O13 Se2 O14 101.9(3) . . ?
O13 Se2 C7 98.3(4) . . ?
O14 Se2 C7 96.6(4) . . ?
O13 Se2 C7' 106.4(16) . . ?
O14 Se2 C7' 105.2(17) . . ?
C7 Se2 C7' 13.7(16) . . ?
C8 C7 C12 120.0 . . ?
C8 C7 Se2 122.0(5) . . ?
C12 C7 Se2 118.0(5) . . ?
C7 C8 C9 120.0 . . ?
C7 C8 H8A 120.0 . . ?
C9 C8 H8A 120.0 . . ?
C8 C9 C10 120.0 . . ?
C8 C9 H9A 120.0 . . ?
C10 C9 H9A 120.0 . . ?
C9 C10 C11 120.0 . . ?
C9 C10 H10A 120.0 . . ?
C11 C10 H10A 120.0 . . ?
C12 C11 C10 120.0 . . ?
C12 C11 H11A 120.0 . . ?
C10 C11 H11A 120.0 . . ?
C11 C12 C7 120.0 . . ?
C11 C12 H12A 120.0 . . ?
C7 C12 H12A 120.0 . . ?
C8' C7' C12' 120.0 . . ?
C8' C7' Se2 125(4) . . ?
C12' C7' Se2 114(4) . . ?
C7' C8' C9' 120.0 . . ?
C7' C8' H8'A 120.0 . . ?
C9' C8' H8'A 120.0 . . ?
C10' C9' C8' 120.0 . . ?
C10' C9' H9'A 120.0 . . ?
C8' C9' H9'A 120.0 . . ?
C11' C10' C9' 120.0 . . ?
C11' C10' H10B 120.0 . . ?
C9' C10' H10B 120.0 . . ?
C10' C11' C12' 120.0 . . ?
C10' C11' H11B 120.0 . . ?
C12' C11' H11B 120.0 . . ?
C11' C12' C7' 120.0 . . ?
C11' C12' H12B 120.0 . . ?
C7' C12' H12B 120.0 . . ?
O15 Se3 O16 102.5(3) . . ?
O15 Se3 C13 98.2(4) . . ?
O16 Se3 C13 98.0(4) . . ?
C18 C13 C14 119.8(11) . . ?
C18 C13 Se3 121.9(9) . . ?
C14 C13 Se3 118.1(9) . . ?
C13 C14 C15 119.8(15) . . ?
C13 C14 H14A 120.1 . . ?
C15 C14 H14A 120.1 . . ?
C16 C15 C14 120.6(15) . . ?
C16 C15 H15A 119.7 . . ?
C14 C15 H15A 119.7 . . ?
C17 C16 C15 117.8(13) . . ?
C17 C16 H16A 121.1 . . ?
C15 C16 H16A 121.1 . . ?
C16 C17 C18 121.8(14) . . ?
C16 C17 H17A 119.1 . . ?
C18 C17 H17A 119.1 . . ?
C13 C18 C17 119.1(14) . . ?
C13 C18 H18A 120.4 . . ?
C17 C18 H18A 120.4 . . ?
O9 Se4 O17 102.2(3) . . ?
O9 Se4 C19 97.5(4) . . ?
O17 Se4 C19 94.6(5) . . ?
O9 Se4 Mn3 96.3(2) . . ?
O17 Se4 Mn3 36.3(2) . . ?
C19 Se4 Mn3 130.8(4) . . ?
O17 Se4' O9 93.5(4) . . ?
O17 Se4' C24 90.1(5) . . ?
O9 Se4' C24 111.9(5) . . ?
C24 C19 C20 118.1(13) . . ?
C24 C19 Se4 125.4(12) . . ?
C20 C19 Se4 116.5(11) . . ?
C24 C19 H19A 121.0 . . ?
C20 C19 H19A 121.0 . . ?
Se4 C19 H19A 4.5 . . ?
C19 C20 C21 119.8(16) . . ?
C19 C20 H20A 120.1 . . ?
C21 C20 H20A 120.1 . . ?
C22 C21 C20 114.1(16) . . ?
C22 C21 H21A 123.0 . . ?
C20 C21 H21A 123.0 . . ?
C23 C22 C21 119.9(16) . . ?
C23 C22 H22A 120.1 . . ?
C21 C22 H22A 120.1 . . ?
C22 C23 C24 124.4(18) . . ?
C22 C23 H23A 117.8 . . ?
C24 C23 H23A 117.8 . . ?
C19 C24 C23 123.2(16) . . ?
C19 C24 Se4' 69.1(9) . . ?
C23 C24 Se4' 150.8(14) . . ?
C19 C24 H24A 118.4 . . ?
C23 C24 H24A 118.4 . . ?
Se4' C24 H24A 57.2 . . ?
O10 Se5 O18 99.3(4) . . ?
O10 Se5 C25 105.1(9) . . ?
O18 Se5 C25 98.5(8) . . ?
O10 Se5' C26 103.9(8) . . ?
O10 Se5' O18 95.3(4) . . ?
C26 Se5' O18 95.2(6) . . ?
O10 Se5' Mn5 97.2(2) . . ?
C26 Se5' Mn5 132.2(5) . . ?
O18 Se5' Mn5 39.8(2) . . ?
C30 C25 C26 118(3) . . ?
C30 C25 Se5 143(3) . . ?
C26 C25 Se5 97.7(19) . . ?
C30 C25 H25A 120.9 . . ?
C26 C25 H25A 120.9 . . ?
Se5 C25 H25A 24.0 . . ?
C25 C26 C27 124(2) . . ?
C25 C26 Se5' 105(2) . . ?
C27 C26 Se5' 130(2) . . ?
C25 C26 H26A 117.8 . . ?
C27 C26 H26A 117.8 . . ?
Se5' C26 H26A 13.0 . . ?
C26 C27 C28 117(2) . . ?
C26 C27 H27A 121.5 . . ?
C28 C27 H27A 121.5 . . ?
C29 C28 C27 113.4(18) . . ?
C29 C28 H28A 123.3 . . ?
C27 C28 H28A 123.3 . . ?
C28 C29 C30 122.3(19) . . ?
C28 C29 H29A 118.9 . . ?
C30 C29 H29A 118.9 . . ?
C25 C30 C29 124(3) . . ?
C25 C30 H30A 117.9 . . ?
C29 C30 H30A 117.9 . . ?
O19 Se6 O20 104.3(3) . . ?
O19 Se6 C31 97.4(4) . . ?
O20 Se6 C31 98.2(4) . . ?
C36 C31 C32 119.1(11) . . ?
C36 C31 Se6 117.7(10) . . ?
C32 C31 Se6 122.9(9) . . ?
C33 C32 C31 121.5(13) . . ?
C33 C32 H32A 119.2 . . ?
C31 C32 H32A 119.2 . . ?
C32 C33 C34 122.6(15) . . ?
C32 C33 H33A 118.7 . . ?
C34 C33 H33A 118.7 . . ?
C33 C34 C35 117.7(13) . . ?
C33 C34 H34A 121.2 . . ?
C35 C34 H34A 121.2 . . ?
C34 C35 C36 118.2(13) . . ?
C34 C35 H35A 120.9 . . ?
C36 C35 H35A 120.9 . . ?
C31 C36 C35 120.1(13) . . ?
C31 C36 H36A 120.0 . . ?
C35 C36 H36A 120.0 . . ?
O22 Se7 O21 104.7(3) . . ?
O22 Se7 C37 99.0(4) . . ?
O21 Se7 C37 95.6(4) . . ?
C38 C37 C42 120.0 . . ?
C38 C37 Se7 119.9(6) . . ?
C42 C37 Se7 120.1(6) . . ?
C39 C38 C37 120.0 . . ?
C39 C38 H38A 120.0 . . ?
C37 C38 H38A 120.0 . . ?
C38 C39 C40 120.0 . . ?
C38 C39 H39A 120.0 . . ?
C40 C39 H39A 120.0 . . ?
C39 C40 C41 120.0 . . ?
C39 C40 H40A 120.0 . . ?
C41 C40 H40A 120.0 . . ?
C40 C41 C42 120.0 . . ?
C40 C41 H41A 120.0 . . ?
C42 C41 H41A 120.0 . . ?
C41 C42 C37 120.0 . . ?
C41 C42 H42A 120.0 . . ?
C37 C42 H42A 120.0 . . ?
O24 Se8 O23 104.8(3) . . ?
O24 Se8 C43' 104.0(14) . . ?
O23 Se8 C43' 103.8(15) . . ?
O24 Se8 C43 95.7(5) . . ?
O23 Se8 C43 92.7(6) . . ?
C43' Se8 C43 16.4(13) . . ?
O24 Se8 Mn7 36.5(2) . . ?
O23 Se8 Mn7 84.5(2) . . ?
C43' Se8 Mn7 139.2(14) . . ?
C43 Se8 Mn7 127.3(5) . . ?
O24 Se8 Mn6 85.1(2) . . ?
O23 Se8 Mn6 35.2(2) . . ?
C43' Se8 Mn6 137.8(14) . . ?
C43 Se8 Mn6 124.1(5) . . ?
Mn7 Se8 Mn6 54.13(4) . . ?
C44 C43 C48 120.0 . . ?
C44 C43 Se8 118.4(8) . . ?
C48 C43 Se8 121.4(8) . . ?
C45 C44 C43 120.0 . . ?
C45 C44 H44A 120.0 . . ?
C43 C44 H44A 120.0 . . ?
C44 C45 C46 120.0 . . ?
C44 C45 H45A 120.0 . . ?
C46 C45 H45A 120.0 . . ?
C47 C46 C45 120.0 . . ?
C47 C46 H46A 120.0 . . ?
C45 C46 H46A 120.0 . . ?
C46 C47 C48 120.0 . . ?
C46 C47 H47A 120.0 . . ?
C48 C47 H47A 120.0 . . ?
C47 C48 C43 120.0 . . ?
C47 C48 H48A 120.0 . . ?
C43 C48 H48A 120.0 . . ?
C44' C43' C48' 120.0 . . ?
C44' C43' Se8 125(2) . . ?
C48' C43' Se8 115(2) . . ?
C43' C44' C45' 120.0 . . ?
C43' C44' H44B 120.0 . . ?
C45' C44' H44B 120.0 . . ?
C44' C45' C46' 120.0 . . ?
C44' C45' H45B 120.0 . . ?
C46' C45' H45B 120.0 . . ?
C47' C46' C45' 120.0 . . ?
C47' C46' H46B 120.0 . . ?
C45' C46' H46B 120.0 . . ?
C46' C47' C48' 120.0 . . ?
C46' C47' H47B 120.0 . . ?
C48' C47' H47B 120.0 . . ?
C47' C48' C43' 120.0 . . ?
C47' C48' H48B 120.0 . . ?
C43' C48' H48B 120.0 . . ?
C50 C49 O27 126.8(12) . . ?
C50 C49 O26 118.6(12) . . ?
O27 C49 O26 114.3(9) . . ?
C49 C50 H50A 109.5 . . ?
C49 C50 H50B 109.5 . . ?
H50A C50 H50B 109.5 . . ?
C49 C50 H50C 109.5 . . ?
H50A C50 H50C 109.5 . . ?
H50B C50 H50C 109.5 . . ?

loop_
_geom_bond_atom_site_label_1
_geom_bond_atom_site_label_2
_geom_bond_distance
_geom_bond_site_symmetry_2
_geom_bond_publ_flag
Mn1 O1 1.788(6) . ?
Mn1 O2 1.839(7) . ?
Mn1 O3 1.914(6) . ?
Mn1 O11 1.944(6) . ?
Mn1 O9 1.961(6) . ?
Mn1 O13 1.998(6) . ?
Mn1 Mn2 2.722(2) . ?
Mn2 O1 1.813(6) . ?
Mn2 O2 1.844(7) . ?
Mn2 O5 1.905(6) . ?
Mn2 O12 1.948(6) . ?
Mn2 O10 1.992(7) . ?
Mn2 O15 2.002(6) . ?
Mn3 O3 1.893(6) . ?
Mn3 O4 1.898(6) . ?
Mn3 O17 1.918(6) . ?
Mn3 O19 1.923(6) . ?
Mn3 O25 2.289(8) . ?
Mn3 O14 2.478(7) . ?
Mn3 Mn4 2.856(2) . ?
Mn3 Se4 3.038(2) . ?
Mn3 Mn6 3.111(2) . ?
Mn4 O5 1.895(6) . ?
Mn4 O3 1.907(6) . ?
Mn4 O4 1.944(6) . ?
Mn4 O6 1.949(6) . ?
Mn4 O26 2.180(7) . ?
Mn4 O7 2.278(6) . ?
Mn4 Mn5 2.829(2) . ?
Mn4 Mn6 3.018(2) . ?
Mn4 Mn7 3.036(2) . ?
Mn5 O5 1.880(6) . ?
Mn5 O6 1.907(6) . ?
Mn5 O18 1.909(7) . ?
Mn5 O21 1.950(6) . ?
Mn5 O27 2.172(8) . ?
Mn5 O16 2.530(7) . ?
Mn5 Se5' 2.941(3) . ?
Mn5 Mn7 3.126(2) . ?
Mn6 O8 1.831(6) . ?
Mn6 O7 1.848(6) . ?
Mn6 O4 1.899(7) . ?
Mn6 O23 1.909(7) . ?
Mn6 O20 1.963(6) . ?
Mn6 O14 1.994(6) . ?
Mn6 Mn7 2.758(2) . ?
Mn6 Se8 3.0374(19) . ?
Mn7 O8 1.819(6) . ?
Mn7 O7 1.852(5) . ?
Mn7 O6 1.886(6) . ?
Mn7 O24 1.935(7) . ?
Mn7 O16 1.960(6) . ?
Mn7 O22 1.964(6) . ?
Mn7 Se8 3.0238(19) . ?
O9 Se4 1.707(7) . ?
O9 Se4' 2.004(9) . ?
O10 Se5' 1.733(7) . ?
O10 Se5 1.752(7) . ?
O11 Se1 1.703(6) . ?
O12 Se1 1.698(6) . ?
O13 Se2 1.691(6) . ?
O14 Se2 1.729(6) . ?
O15 Se3 1.690(6) . ?
O16 Se3 1.741(6) . ?
O17 Se4' 1.712(8) . ?
O17 Se4 1.778(7) . ?
O18 Se5 1.826(9) . ?
O18 Se5' 1.950(9) . ?
O19 Se6 1.720(6) . ?
O20 Se6 1.723(7) . ?
O21 Se7 1.730(7) . ?
O22 Se7 1.699(7) . ?
O23 Se8 1.723(6) . ?
O24 Se8 1.715(6) . ?
O26 C49 1.368(11) . ?
O27 C49 1.305(11) . ?
Se1 C1 1.909(12) . ?
C1 C6 1.395(14) . ?
C1 C2 1.403(14) . ?
C2 C3 1.350(16) . ?
C2 H2A 0.9500 . ?
C3 C4 1.405(17) . ?
C3 H3A 0.9500 . ?
C4 C5 1.310(16) . ?
C4 H4A 0.9500 . ?
C5 C6 1.422(16) . ?
C5 H5A 0.9500 . ?
C6 H6A 0.9500 . ?
Se2 C7 1.898(6) . ?
Se2 C7' 2.28(6) . ?
C7 C8 1.3900 . ?
C7 C12 1.3900 . ?
C8 C9 1.3900 . ?
C8 H8A 0.9500 . ?
C9 C10 1.3900 . ?
C9 H9A 0.9500 . ?
C10 C11 1.3900 . ?
C10 H10A 0.9500 . ?
C11 C12 1.3900 . ?
C11 H11A 0.9500 . ?
C12 H12A 0.9500 . ?
C7' C8' 1.3900 . ?
C7' C12' 1.3900 . ?
C8' C9' 1.3900 . ?
C8' H8'A 0.9500 . ?
C9' C10' 1.3900 . ?
C9' H9'A 0.9500 . ?
C10' C11' 1.3900 . ?
C10' H10B 0.9500 . ?
C11' C12' 1.3900 . ?
C11' H11B 0.9500 . ?
C12' H12B 0.9500 . ?
Se3 C13 1.915(10) . ?
C13 C18 1.333(15) . ?
C13 C14 1.362(16) . ?
C14 C15 1.407(17) . ?
C14 H14A 0.9500 . ?
C15 C16 1.369(18) . ?
C15 H15A 0.9500 . ?
C16 C17 1.321(18) . ?
C16 H16A 0.9500 . ?
C17 C18 1.433(17) . ?
C17 H17A 0.9500 . ?
C18 H18A 0.9500 . ?
Se4 C19 1.937(11) . ?
Se4' C24 2.354(15) . ?
C19 C24 1.272(17) . ?
C19 C20 1.380(18) . ?
C19 H19A 0.9500 . ?
C20 C21 1.45(2) . ?
C20 H20A 0.9500 . ?
C21 C22 1.42(2) . ?
C21 H21A 0.9500 . ?
C22 C23 1.247(19) . ?
C22 H22A 0.9500 . ?
C23 C24 1.312(18) . ?
C23 H23A 0.9500 . ?
C24 H24A 0.9500 . ?
Se5 C25 1.97(2) . ?
Se5' C26 1.924(15) . ?
C25 C30 1.12(3) . ?
C25 C26 1.34(3) . ?
C25 H25A 0.9500 . ?
C26 C27 1.37(2) . ?
C26 H26A 0.9500 . ?
C27 C28 1.39(2) . ?
C27 H27A 0.9500 . ?
C28 C29 1.36(2) . ?
C28 H28A 0.9500 . ?
C29 C30 1.40(2) . ?
C29 H29A 0.9500 . ?
C30 H30A 0.9500 . ?
Se6 C31 1.914(10) . ?
C31 C36 1.317(14) . ?
C31 C32 1.341(15) . ?
C32 C33 1.319(16) . ?
C32 H32A 0.9500 . ?
C33 C34 1.331(17) . ?
C33 H33A 0.9500 . ?
C34 C35 1.373(19) . ?
C34 H34A 0.9500 . ?
C35 C36 1.427(17) . ?
C35 H35A 0.9500 . ?
C36 H36A 0.9500 . ?
Se7 C37 1.847(7) . ?
C37 C38 1.3900 . ?
C37 C42 1.3900 . ?
C38 C39 1.3900 . ?
C38 H38A 0.9500 . ?
C39 C40 1.3900 . ?
C39 H39A 0.9500 . ?
C40 C41 1.3900 . ?
C40 H40A 0.9500 . ?
C41 C42 1.3900 . ?
C41 H41A 0.9500 . ?
C42 H42A 0.9500 . ?
Se8 C43' 1.83(3) . ?
Se8 C43 1.941(12) . ?
C43 C44 1.3900 . ?
C43 C48 1.3900 . ?
C44 C45 1.3900 . ?
C44 H44A 0.9500 . ?
C45 C46 1.3900 . ?
C45 H45A 0.9500 . ?
C46 C47 1.3900 . ?
C46 H46A 0.9500 . ?
C47 C48 1.3900 . ?
C47 H47A 0.9500 . ?
C48 H48A 0.9500 . ?
C43' C44' 1.3900 . ?
C43' C48' 1.3900 . ?
C44' C45' 1.3900 . ?
C44' H44B 0.9500 . ?
C45' C46' 1.3900 . ?
C45' H45B 0.9500 . ?
C46' C47' 1.3900 . ?
C46' H46B 0.9500 . ?
C47' C48' 1.3900 . ?
C47' H47B 0.9500 . ?
C48' H48B 0.9500 . ?
C49 C50 1.274(17) . ?
C50 H50A 0.9800 . ?
C50 H50B 0.9800 . ?
C50 H50C 0.9800 . ?
